data_2212501
loop_
_publ_author_name
'Le Gal, Julien'
'Benoist, \'Eric'
'Gressier, Marie'
'B\'elanger-Gari\'epy, Francine'
'Beauchamp, Andr\'e L.'

_publ_section_title
;Sodium
 [2-(mercaptomethylcarbonylamino)-<i>N</i>-(2-mercaptophenyl)ethanamide(4{-})-\k^4^<i>S</i>,<i>N</i>,<i>N</i>',<i>S</i>']oxorhenate(V)
 monohydrate
;
_journal_coeditor_code CF2081
_journal_issue 3
_journal_name_full 'Acta Crystallographica Section E'
_journal_page_first m647
_journal_page_last m649
_journal_paper_doi 10.1107/S1600536807003935
_journal_volume 63
_journal_year 2007
_chemical_formula_iupac 'Na [Re (C10 H8 N2 O2 S2) O], H2 O'
_chemical_formula_moiety 'Na +, C10 H8 N2 O3 Re S2 -, H2 O'
_chemical_formula_sum 'C10 H10 N2 Na O4 Re S2'
_chemical_formula_weight 495.51
_chemical_name_systematic
;
Sodium [2-(mercaptomethylcarbonylamino)-N-(2-mercaptophenyl)ethanamide(4-)-
\k^4^S,N,N',S']oxorhenate(V) monohydrate
;
_space_group_IT_number 2
_symmetry_cell_setting triclinic
_symmetry_space_group_name_Hall '-P 1'
_symmetry_space_group_name_H-M 'P -1'
_atom_sites_solution_hydrogens geom
_atom_sites_solution_primary direct
_atom_sites_solution_secondary difmap
_audit_creation_method SHELXL-97
_cell_angle_alpha 103.1110(10)
_cell_angle_beta 111.1460(10)
_cell_angle_gamma 100.4260(10)
_cell_formula_units_Z 2
_cell_length_a 7.94880(10)
_cell_length_b 9.56230(10)
_cell_length_c 10.03200(10)
_cell_measurement_reflns_used 7770
_cell_measurement_temperature 100(2)
_cell_measurement_theta_max 72.65
_cell_measurement_theta_min 4.96
_cell_volume 663.016(15)
_computing_cell_refinement 'SAINT (Bruker, 1999)'
_computing_data_collection 'SMART (Bruker, 1999)'
_computing_data_reduction SAINT
_computing_molecular_graphics 'SHELXTL (Bruker, 1997)'
_computing_publication_material 'UdMX (Maris, 2004)'
_computing_structure_refinement 'SHELXL97 (Sheldrick, 1997)'
_computing_structure_solution 'SHELXS97 (Sheldrick, 1997)'
_diffrn_ambient_temperature 100(2)
_diffrn_detector_area_resol_mean 5.5
_diffrn_measured_fraction_theta_full 0.961
_diffrn_measured_fraction_theta_max 0.961
_diffrn_measurement_device_type 'Bruker SMART 2K/Platform'
_diffrn_measurement_method \w
_diffrn_radiation_monochromator graphite
_diffrn_radiation_source 'Sealed Tube'
_diffrn_radiation_type CuK\a
_diffrn_radiation_wavelength 1.54178
_diffrn_reflns_av_R_equivalents 0.040
_diffrn_reflns_av_sigmaI/netI 0.0267
_diffrn_reflns_limit_h_max 9
_diffrn_reflns_limit_h_min -9
_diffrn_reflns_limit_k_max 11
_diffrn_reflns_limit_k_min -11
_diffrn_reflns_limit_l_max 12
_diffrn_reflns_limit_l_min -12
_diffrn_reflns_number 7982
_diffrn_reflns_theta_full 72.65
_diffrn_reflns_theta_max 72.65
_diffrn_reflns_theta_min 4.96
_diffrn_standards_number 0
_exptl_absorpt_coefficient_mu 21.341
_exptl_absorpt_correction_T_max 0.147
_exptl_absorpt_correction_T_min 0.043
_exptl_absorpt_correction_type multi-scan
_exptl_absorpt_process_details '(SADABS; Sheldrick, 1996)'
_exptl_crystal_colour red
_exptl_crystal_density_diffrn 2.482
_exptl_crystal_density_method 'not measured'
_exptl_crystal_description block
_exptl_crystal_F_000 468
_exptl_crystal_size_max 0.30
_exptl_crystal_size_mid 0.12
_exptl_crystal_size_min 0.09
_refine_diff_density_max 6.276
_refine_diff_density_min -2.904
_refine_ls_extinction_method none
_refine_ls_goodness_of_fit_ref 1.077
_refine_ls_hydrogen_treatment mixed
_refine_ls_matrix_type full
_refine_ls_number_parameters 189
_refine_ls_number_reflns 2524
_refine_ls_number_restraints 0
_refine_ls_restrained_S_all 1.077
_refine_ls_R_factor_all 0.0442
_refine_ls_R_factor_gt 0.0439
_refine_ls_shift/su_max 0.004
_refine_ls_shift/su_mean 0.000
_refine_ls_structure_factor_coef Fsqd
_refine_ls_weighting_details 'calc w=1/[\s^2^(Fo^2^)+(0.0833P)^2^+6.3732P] where P=(Fo^2^+2Fc^2^)/3'
_refine_ls_weighting_scheme calc
_refine_ls_wR_factor_gt 0.1165
_refine_ls_wR_factor_ref 0.1168
_reflns_number_gt 2504
_reflns_number_total 2524
_reflns_threshold_expression I>2\s(I)
_cod_data_source_file cf2081.cif
_cod_data_source_block I
_cod_database_code 2212501
_cod_database_fobs_code 2212501

loop_
_symmetry_equiv_pos_as_xyz
'x, y, z'
'-x, -y, -z'

loop_
_atom_site_type_symbol
_atom_site_label
_atom_site_fract_x
_atom_site_fract_y
_atom_site_fract_z
_atom_site_U_iso_or_equiv
_atom_site_adp_type
_atom_site_calc_flag
_atom_site_refinement_flags
_atom_site_occupancy
Re Re 0.60208(4) 0.69996(3) 0.82959(3) 0.01009(16) Uani d . 1
O O1 0.7749(7) 0.6144(6) 0.8395(6) 0.0136(10) Uani d . 1
S S1 0.5440(2) 0.7090(2) 1.0392(2) 0.0140(4) Uani d . 1
C C2 0.6881(10) 0.8913(8) 1.1578(9) 0.0135(14) Uani d . 1
C C3 0.7647(9) 0.9879(8) 1.0945(8) 0.0117(14) Uani d . 1
N N4 0.7130(8) 0.9249(7) 0.9362(7) 0.0122(12) Uani d . 1
C C5 0.7398(9) 1.0116(8) 0.8495(9) 0.0136(14) Uani d . 1
O O5 0.8219(8) 1.1461(6) 0.8958(7) 0.0198(12) Uani d . 1
C C6 0.6557(10) 0.9282(9) 0.6820(9) 0.0160(15) Uani d . 1
H H6A 0.5757 0.9816 0.6251 0.019 Uiso calc R 1
H H6B 0.7573 0.9220 0.6479 0.019 Uiso calc R 1
N N7 0.5424(9) 0.7771(7) 0.6554(7) 0.0133(12) Uani d . 1
C C8 0.4080(10) 0.7015(8) 0.5139(9) 0.0132(14) Uani d . 1
O O8 0.3874(7) 0.7439(6) 0.4027(6) 0.0166(11) Uani d . 1
C C9 0.2757(10) 0.5568(9) 0.4980(9) 0.0153(15) Uani d . 1
H H9A 0.2913 0.4718 0.4307 0.018 Uiso calc R 1
H H9B 0.1441 0.5597 0.4500 0.018 Uiso calc R 1
S S10 0.3174(2) 0.5251(2) 0.6780(2) 0.0145(4) Uani d . 1
C C21 0.7275(10) 0.9374(9) 1.3113(9) 0.0165(15) Uani d . 1
H H21 0.6751 0.8717 1.3536 0.020 Uiso calc R 1
C C22 0.8436(11) 1.0796(9) 1.4000(9) 0.0178(15) Uani d . 1
H H22 0.8719 1.1123 1.5044 0.021 Uiso calc R 1
C C23 0.9194(11) 1.1754(9) 1.3377(10) 0.0195(16) Uani d . 1
H H23 0.9989 1.2733 1.4003 0.023 Uiso calc R 1
C C24 0.8818(10) 1.1314(9) 1.1871(9) 0.0159(15) Uani d . 1
H H24 0.9352 1.1983 1.1463 0.019 Uiso calc R 1
Na Na 0.2119(4) 0.6352(3) 0.1438(4) 0.0168(6) Uani d . 1
O O10 0.0961(8) 0.4647(7) -0.1157(7) 0.0210(12) Uani d . 1
H H10A 0.113(13) 0.506(11) -0.189(11) 0.01(2) Uiso d . 1
H H10B 0.09(2) 0.365(18) -0.152(17) 0.04(4) Uiso d . 1

loop_
_atom_site_aniso_label
_atom_site_aniso_U_11
_atom_site_aniso_U_22
_atom_site_aniso_U_33
_atom_site_aniso_U_12
_atom_site_aniso_U_13
_atom_site_aniso_U_23
Re 0.0072(2) 0.0078(2) 0.0139(2) -0.00154(14) 0.00444(15) 0.00387(15)
O1 0.011(2) 0.010(2) 0.019(3) 0.0010(19) 0.007(2) 0.004(2)
S1 0.0113(8) 0.0116(8) 0.0157(9) -0.0040(6) 0.0063(7) 0.0034(7)
C2 0.009(3) 0.008(3) 0.025(4) 0.001(3) 0.009(3) 0.005(3)
C3 0.006(3) 0.013(3) 0.016(4) 0.002(3) 0.003(3) 0.008(3)
N4 0.008(3) 0.010(3) 0.016(3) -0.003(2) 0.005(2) 0.003(3)
C5 0.007(3) 0.011(3) 0.024(4) -0.002(3) 0.005(3) 0.006(3)
O5 0.020(3) 0.016(3) 0.022(3) 0.001(2) 0.008(2) 0.011(2)
C6 0.011(3) 0.017(4) 0.023(4) 0.002(3) 0.008(3) 0.013(3)
N7 0.012(3) 0.011(3) 0.018(3) 0.001(2) 0.008(2) 0.008(3)
C8 0.006(3) 0.013(3) 0.017(4) -0.001(3) 0.004(3) 0.004(3)
O8 0.016(3) 0.015(3) 0.015(3) -0.001(2) 0.005(2) 0.005(2)
C9 0.012(3) 0.015(4) 0.017(4) -0.001(3) 0.006(3) 0.005(3)
S10 0.0098(8) 0.0132(8) 0.0148(9) -0.0052(6) 0.0035(7) 0.0034(7)
C21 0.009(3) 0.020(4) 0.021(4) 0.004(3) 0.006(3) 0.009(3)
C22 0.016(4) 0.016(4) 0.019(4) 0.008(3) 0.006(3) 0.001(3)
C23 0.011(3) 0.016(4) 0.024(4) -0.001(3) 0.004(3) 0.001(3)
C24 0.009(3) 0.013(4) 0.023(4) -0.003(3) 0.007(3) 0.006(3)
Na 0.0137(14) 0.0127(14) 0.0211(16) -0.0022(11) 0.0064(12) 0.0062(12)
O10 0.017(3) 0.025(3) 0.025(3) 0.006(2) 0.011(2) 0.013(3)

loop_
_atom_type_symbol
_atom_type_description
_atom_type_scat_dispersion_real
_atom_type_scat_dispersion_imag
_atom_type_scat_source
C C 0.0181 0.0091 'International Tables Vol C Tables 4.2.6.8 and 6.1.1.4'
H H 0.0000 0.0000 'International Tables Vol C Tables 4.2.6.8 and 6.1.1.4'
N N 0.0311 0.0180 'International Tables Vol C Tables 4.2.6.8 and 6.1.1.4'
O O 0.0492 0.0322 'International Tables Vol C Tables 4.2.6.8 and 6.1.1.4'
Na Na 0.1353 0.1239 'International Tables Vol C Tables 4.2.6.8 and 6.1.1.4'
S S 0.3331 0.5567 'International Tables Vol C Tables 4.2.6.8 and 6.1.1.4'
Re Re -5.2083 5.8923 'International Tables Vol C Tables 4.2.6.8 and 6.1.1.4'

loop_
_geom_angle_atom_site_label_1
_geom_angle_atom_site_label_2
_geom_angle_atom_site_label_3
_geom_angle_site_symmetry_1
_geom_angle_site_symmetry_3
_geom_angle
_geom_angle_publ_flag
O1 Re N7 . . 109.7(3) y
O1 Re N4 . . 111.2(2) y
N7 Re N4 . . 78.9(3) y
O1 Re S10 . . 108.25(18) y
N7 Re S10 . . 82.89(19) y
N4 Re S10 . . 140.10(18) y
O1 Re S1 . . 108.18(19) y
N7 Re S1 . . 141.62(19) y
N4 Re S1 . . 81.94(18) y
S10 Re S1 . . 91.22(6) y
Re O1 Na . 2_666 130.6(3) ?
C2 S1 Re . . 100.3(3) ?
C2 S1 Na . 1_556 106.0(3) ?
Re S1 Na . 1_556 142.64(9) ?
C21 C2 C3 . . 120.8(7) ?
C21 C2 S1 . . 120.9(6) ?
C3 C2 S1 . . 118.2(6) ?
C24 C3 C2 . . 119.0(7) ?
C24 C3 N4 . . 126.4(7) ?
C2 C3 N4 . . 114.6(6) ?
C5 N4 C3 . . 122.3(6) ?
C5 N4 Re . . 116.4(5) ?
C3 N4 Re . . 121.2(5) ?
O5 C5 N4 . . 126.0(7) ?
O5 C5 C6 . . 119.4(7) ?
N4 C5 C6 . . 114.6(6) ?
C5 O5 Na . 2_676 141.9(5) ?
N7 C6 C5 . . 108.1(6) ?
N7 C6 H6A . . 110.1 ?
C5 C6 H6A . . 110.1 ?
N7 C6 H6B . . 110.1 ?
C5 C6 H6B . . 110.1 ?
H6A C6 H6B . . 108.4 ?
C8 N7 C6 . . 117.4(6) ?
C8 N7 Re . . 125.7(5) ?
C6 N7 Re . . 116.9(5) ?
O8 C8 N7 . . 124.7(7) ?
O8 C8 C9 . . 120.1(7) ?
N7 C8 C9 . . 115.1(6) ?
C8 O8 Na . . 135.0(5) ?
C8 C9 S10 . . 112.8(5) ?
C8 C9 H9A . . 109 ?
S10 C9 H9A . . 109 ?
C8 C9 H9B . . 109 ?
S10 C9 H9B . . 109 ?
H9A C9 H9B . . 107.8 ?
C9 S10 Re . . 100.7(2) ?
C22 C21 C2 . . 118.9(7) ?
C22 C21 H21 . . 120.6 ?
C2 C21 H21 . . 120.6 ?
C21 C22 C23 . . 120.4(7) ?
C21 C22 H22 . . 119.8 ?
C23 C22 H22 . . 119.8 ?
C24 C23 C22 . . 121.3(7) ?
C24 C23 H23 . . 119.4 ?
C22 C23 H23 . . 119.4 ?
C23 C24 C3 . . 119.6(7) ?
C23 C24 H24 . . 120.2 ?
C3 C24 H24 . . 120.2 ?
O5 Na O8 2_676 . 94.3(2) y
O5 Na O10 2_676 2_565 97.3(2) y
O8 Na O10 . 2_565 104.6(2) y
O5 Na O1 2_676 2_666 174.3(2) y
O8 Na O1 . 2_666 91.3(2) y
O10 Na O1 2_565 2_666 80.2(2) y
O5 Na O10 2_676 . 102.0(2) y
O8 Na O10 . . 160.5(2) y
O10 Na O10 2_565 . 84.0(2) y
O1 Na O10 2_666 . 72.7(2) y
O5 Na S1 2_676 1_554 81.59(17) y
O8 Na S1 . 1_554 98.47(17) y
O10 Na S1 2_565 1_554 157.0(2) y
O1 Na S1 2_666 1_554 98.61(16) y
O10 Na S1 . 1_554 73.76(16) y
O5 Na Na 2_676 2_565 103.1(2) ?
O8 Na Na . 2_565 144.6(2) ?
O10 Na Na 2_565 2_565 43.28(17) ?
O1 Na Na 2_666 2_565 71.53(16) ?
O10 Na Na . 2_565 40.77(15) ?
S1 Na Na 1_554 2_565 114.29(14) ?
Na O10 Na 2_565 . 96.0(2) ?
Na O10 H10A 2_565 . 119(6) ?
Na O10 H10A . . 118(6) ?
Na O10 H10B 2_565 . 85(9) ?
Na O10 H10B . . 131(9) ?
H10A O10 H10B . . 103(10) ?

loop_
_geom_bond_atom_site_label_1
_geom_bond_atom_site_label_2
_geom_bond_site_symmetry_2
_geom_bond_distance
_geom_bond_publ_flag
Re O1 . 1.706(5) y
Re N7 . 1.984(6) y
Re N4 . 2.034(6) y
Re S10 . 2.2858(17) y
Re S1 . 2.2969(18) y
O1 Na 2_666 2.448(6) ?
S1 C2 . 1.766(8) ?
S1 Na 1_556 3.198(3) ?
C2 C21 . 1.399(12) ?
C2 C3 . 1.403(10) ?
C3 C24 . 1.396(11) ?
C3 N4 . 1.436(10) ?
N4 C5 . 1.373(10) ?
C5 O5 . 1.225(9) ?
C5 C6 . 1.515(11) ?
O5 Na 2_676 2.261(6) ?
C6 N7 . 1.466(9) ?
C6 H6a . 0.99 ?
C6 H6b . 0.99 ?
N7 C8 . 1.356(10) ?
C8 O8 . 1.238(10) ?
C8 C9 . 1.516(10) ?
C9 S10 . 1.821(8) ?
C9 H9a . 0.99 ?
C9 H9b . 0.99 ?
C21 C22 . 1.378(12) ?
C21 H21 . 0.95 ?
C22 C23 . 1.387(12) ?
C22 H22 . 0.95 ?
C23 C24 . 1.374(12) ?
C23 H23 . 0.95 ?
C24 H24 . 0.95 ?
Na O8 . 2.326(6) y
Na O5 2_676 2.261(6) y
Na O10 2_565 2.349(6) y
Na O1 2_666 2.448(6) y
Na O10 . 2.466(7) y
Na S1 1_554 3.198(3) y
Na Na 2_565 3.578(6) ?
O10 Na 2_565 2.349(6) ?
O10 H10a . 0.94(10) ?
O10 H10b . 0.93(15) ?

loop_
_geom_hbond_atom_site_label_D
_geom_hbond_atom_site_label_H
_geom_hbond_atom_site_label_A
_geom_hbond_site_symmetry_A
_geom_hbond_distance_DH
_geom_hbond_distance_HA
_geom_hbond_distance_DA
_geom_hbond_angle_DHA
O10 H10A S10 1_554 0.94(10) 2.46(10) 3.242(6) 140(8)
O10 H10B S1 2_666 0.93(15) 2.98(15) 3.499(6) 117(11)

loop_
_geom_torsion_atom_site_label_1
_geom_torsion_atom_site_label_2
_geom_torsion_atom_site_label_3
_geom_torsion_atom_site_label_4
_geom_torsion_site_symmetry_1
_geom_torsion_site_symmetry_4
_geom_torsion
N7 Re O1 Na . 2_666 -128.0(4)
N4 Re O1 Na . 2_666 146.7(3)
S10 Re O1 Na . 2_666 -39.2(4)
S1 Re O1 Na . 2_666 58.4(4)
O1 Re S1 C2 . . 95.7(3)
N7 Re S1 C2 . . -74.6(4)
N4 Re S1 C2 . . -14.1(3)
S10 Re S1 C2 . . -154.6(3)
O1 Re S1 Na . 1_556 -130.0(2)
N7 Re S1 Na . 1_556 59.7(3)
N4 Re S1 Na . 1_556 120.2(2)
S10 Re S1 Na . 1_556 -20.32(15)
Re S1 C2 C21 . . -167.4(6)
Na S1 C2 C21 1_556 . 39.5(7)
Re S1 C2 C3 . . 11.5(6)
Na S1 C2 C3 1_556 . -141.6(5)
C21 C2 C3 C24 . . 0.1(12)
S1 C2 C3 C24 . . -178.8(6)
C21 C2 C3 N4 . . 179.6(7)
S1 C2 C3 N4 . . 0.7(8)
C24 C3 N4 C5 . . -15.1(12)
C2 C3 N4 C5 . . 165.5(7)
C24 C3 N4 Re . . 163.2(6)
C2 C3 N4 Re . . -16.2(8)
O1 Re N4 C5 . . 90.8(5)
N7 Re N4 C5 . . -16.2(5)
S10 Re N4 C5 . . -80.6(6)
S1 Re N4 C5 . . -162.8(5)
O1 Re N4 C3 . . -87.6(5)
N7 Re N4 C3 . . 165.4(6)
S10 Re N4 C3 . . 101.0(5)
S1 Re N4 C3 . . 18.8(5)
C3 N4 C5 O5 . . 6.3(13)
Re N4 C5 O5 . . -172.1(6)
C3 N4 C5 C6 . . -173.1(6)
Re N4 C5 C6 . . 8.5(8)
N4 C5 O5 Na . 2_676 -129.3(8)
C6 C5 O5 Na . 2_676 50.1(13)
O5 C5 C6 N7 . . -171.4(6)
N4 C5 C6 N7 . . 8.0(8)
C5 C6 N7 C8 . . 158.9(6)
C5 C6 N7 Re . . -21.9(7)
O1 Re N7 C8 . . 91.5(6)
N4 Re N7 C8 . . -159.7(6)
S10 Re N7 C8 . . -15.4(6)
S1 Re N7 C8 . . -98.3(6)
O1 Re N7 C6 . . -87.5(5)
N4 Re N7 C6 . . 21.2(5)
S10 Re N7 C6 . . 165.6(5)
S1 Re N7 C6 . . 82.6(6)
C6 N7 C8 O8 . . 8.0(13)
Re N7 C8 O8 . . -171.0(6)
C6 N7 C8 C9 . . -171.0(6)
Re N7 C8 C9 . . 10.0(9)
N7 C8 O8 Na . . 168.9(5)
C9 C8 O8 Na . . -12.1(13)
O8 C8 C9 S10 . . -174.6(6)
N7 C8 C9 S10 . . 4.5(9)
C8 C9 S10 Re . . -13.1(6)
O1 Re S10 C9 . . -95.2(3)
N7 Re S10 C9 . . 13.3(3)
N4 Re S10 C9 . . 76.4(4)
S1 Re S10 C9 . . 155.2(3)
C3 C2 C21 C22 . . -0.2(13)
S1 C2 C21 C22 . . 178.7(6)
C2 C21 C22 C23 . . 0.2(14)
C21 C22 C23 C24 . . -0.3(14)
C22 C23 C24 C3 . . 0.2(14)
C2 C3 C24 C23 . . -0.2(12)
N4 C3 C24 C23 . . -179.5(7)
C8 O8 Na O5 . 2_676 149.6(7)
C8 O8 Na O10 . 2_565 50.9(7)
C8 O8 Na O1 . 2_666 -29.4(7)
C8 O8 Na O10 . . -63.5(12)
C8 O8 Na S1 . 1_554 -128.3(7)
C8 O8 Na Na . 2_565 29.7(9)
O5 Na O10 Na 2_676 2_565 -96.3(3)
O8 Na O10 Na . 2_565 117.6(7)
O10 Na O10 Na 2_565 2_565 0
O1 Na O10 Na 2_666 2_565 81.6(2)
S1 Na O10 Na 1_554 2_565 -173.7(2)
